data_7204107
loop_
_publ_author_name
'Katsuhara, Mao'
'Aragaki, Masanobu'
'Kimura, Shinya'
'Mori, Takehiko'
'Misaki, Yohji'
'Tanaka, Kazuyoshi'

_publ_section_title
;
 Tetrathiapentalene-based organic conductors with 1 &#x2236; 1
 composition
;
_journal_issue 9
_journal_name_full 'Journal of Materials Chemistry'
_journal_page_first 2125
_journal_paper_doi 10.1039/b101542g
_journal_volume 11
_journal_year 2001
_chemical_formula_sum 'C14 H12 Cl4 Fe0.9 Ga0.1 S12'
_chemical_formula_weight 764.02
_space_group_IT_number 15
_symmetry_cell_setting monoclinic
_symmetry_Int_Tables_number 15
_symmetry_space_group_name_Hall '-C 2yc'
_symmetry_space_group_name_H-M 'C 1 2/c 1'
_cell_angle_alpha 90
_cell_angle_beta 118.77(2)
_cell_angle_gamma 90
_cell_formula_units_Z 4
_cell_length_a 24.021(7)
_cell_length_b 5.850(2)
_cell_length_c 22.435(7)
_cell_measurement_reflns_used 25
_cell_measurement_temperature 293.2
_cell_measurement_theta_max 14.5
_cell_measurement_theta_min 12.5
_cell_volume 2763.5(16)
_computing_cell_refinement 'MSC/AFC Diffractometer Control'
_computing_data_collection 'MSC/AFC Diffractometer Control'
_computing_data_reduction 'teXsan for Windows (MSC, 1997)'
_computing_publication_material 'teXsan for Windows (MSC, 1997)'
_computing_structure_refinement 'teXsan for Windows (MSC, 1997)'
_computing_structure_solution
;
SIR97 (Altomare, et. al. 1997)
;
_diffrn_ambient_temperature 293.2
_diffrn_measurement_device AFC7R
_diffrn_measurement_method \w
_diffrn_orient_matrix_UB_11 -0.01218
_diffrn_orient_matrix_UB_12 -0.01174
_diffrn_orient_matrix_UB_13 -0.04925
_diffrn_orient_matrix_UB_21 -0.04556
_diffrn_orient_matrix_UB_22 -0.01772
_diffrn_orient_matrix_UB_23 -0.01177
_diffrn_orient_matrix_UB_31 -0.00560
_diffrn_orient_matrix_UB_32 0.16961
_diffrn_orient_matrix_UB_33 -0.00464
_diffrn_radiation_detector 'scintillation counter'
_diffrn_radiation_monochromator graphite
_diffrn_radiation_source 'X-ray tube'
_diffrn_radiation_type 'Mo K\a'
_diffrn_radiation_wavelength 0.7107
_diffrn_reflns_av_R_equivalents 0.04397
_diffrn_reflns_av_sigmaI/netI 0.178
_diffrn_reflns_limit_h_max 29
_diffrn_reflns_limit_h_min -33
_diffrn_reflns_limit_k_max 8
_diffrn_reflns_limit_k_min 0
_diffrn_reflns_limit_l_max 31
_diffrn_reflns_limit_l_min 0
_diffrn_reflns_number 4511
_diffrn_reflns_reduction_process 'Lp corrections applied'
_diffrn_reflns_theta_max 30.00
_diffrn_reflns_theta_min 1.03
_diffrn_standards_decay_% -0.25
_diffrn_standards_interval_count 150
_diffrn_standards_number 3
_exptl_absorpt_coefficient_mu 1.890
_exptl_absorpt_correction_T_max 1.000
_exptl_absorpt_correction_T_min 0.920
_exptl_absorpt_correction_type
;
\y scans (North,Phillips & Matthews, 1968)
;
_exptl_crystal_colour black
_exptl_crystal_density_diffrn 1.836
_exptl_crystal_density_meas ?
_exptl_crystal_description plate
_exptl_crystal_F_000 1530.00
_exptl_crystal_size_max 0.20
_exptl_crystal_size_mid 0.20
_exptl_crystal_size_min 0.20
_refine_diff_density_max 0.00
_refine_diff_density_min 0.00
_refine_ls_extinction_method none
_refine_ls_goodness_of_fit_all 1.047
_refine_ls_goodness_of_fit_ref 1.050
_refine_ls_hydrogen_treatment noref
_refine_ls_matrix_type full
_refine_ls_number_constraints 0
_refine_ls_number_parameters 142
_refine_ls_number_reflns 1510
_refine_ls_number_restraints 0
_refine_ls_R_factor_all 0.0489
_refine_ls_R_factor_gt 0.0490
_refine_ls_shift/su_max 0.0000
_refine_ls_shift/su_mean 0.0001
_refine_ls_structure_factor_coef F
_refine_ls_weighting_details unit
_refine_ls_weighting_scheme sigma
_refine_ls_wR_factor_all 0.0520
_refine_ls_wR_factor_ref 0.0520
_reflns_number_gt 1510
_reflns_number_total 4409
_reflns_threshold_expression I>3.00\s(I)
_cod_data_source_file b101542g.txt
_cod_data_source_block (TTM-TTP)Fe0.9Ga0.1Cl4
_cod_original_cell_volume 2764(2)
_cod_original_sg_symbol_H-M 'C 2/c      '
_cod_original_formula_sum 'C14 H12 Cl4 Fe0.90 Ga0.10 S12 '
_cod_database_code 7204107

loop_
_symmetry_equiv_pos_as_xyz
'   +x,   +y,   +z'
'   -x,   +y,1/2-z'
'   -x,   -y,   -z'
'   +x,   -y,1/2+z'
'1/2+x,1/2+y,   +z'
1/2-x,1/2+y,1/2-z
'1/2-x,1/2-y,   -z'
1/2+x,1/2-y,1/2+z

loop_
_atom_site_label
_atom_site_fract_x
_atom_site_fract_y
_atom_site_fract_z
_atom_site_U_iso_or_equiv
_atom_site_occupancy
_atom_site_refinement_flags
_atom_site_adp_type
_atom_site_calc_flag
_atom_site_calc_attached_atom
Fe(1) 0.5000 0.5179(3) 0.2500 0.0433(5) 0.502(7) S Uani d ?
Cl(1) 0.5094(1) 0.3058(6) 0.3333(1) 0.082(1) 1.000 . Uani d ?
Cl(2) 0.5858(2) 0.7275(6) 0.2862(2) 0.093(1) 1.000 . Uani d ?
S(1) 0.3299(1) -0.3175(5) -0.1640(1) 0.0561(8) 1.000 . Uani d ?
S(2) 0.4474(1) -0.3168(4) -0.0062(1) 0.0495(7) 1.000 . Uani d ?
S(3) 0.2803(1) 0.0923(4) -0.1238(1) 0.0398(6) 1.000 . Uani d ?
S(4) 0.38580(9) 0.0971(4) 0.0156(1) 0.0371(6) 1.000 . Uani d ?
S(5) 0.22030(9) 0.5398(4) -0.08740(9) 0.0340(5) 1.000 . Uani d ?
S(6) 0.33017(9) 0.5319(4) 0.05246(9) 0.0343(5) 1.000 . Uani d ?
C(1) 0.3469(5) -0.145(2) -0.2189(5) 0.067(4) 1.000 . Uani d ?
C(2) 0.5013(4) -0.209(2) 0.0765(5) 0.050(3) 1.000 . Uani d ?
C(3) 0.3386(4) -0.116(1) -0.1028(4) 0.035(2) 1.000 . Uani d ?
C(4) 0.3868(4) -0.115(1) -0.0380(4) 0.032(2) 1.000 . Uani d ?
C(5) 0.3163(3) 0.226(1) -0.0442(4) 0.033(2) 1.000 . Uani d ?
C(6) 0.2917(3) 0.411(1) -0.0290(4) 0.033(2) 1.000 . Uani d ?
C(7) 0.2252(3) 0.750(1) -0.0321(3) 0.026(2) 1.000 . Uani d ?
H(1) 0.3625 0.0037 -0.1989 0.076 1.000 . Uiso c ?
H(2) 0.3789 -0.2136 -0.2270 0.076 1.000 . Uiso c ?
H(3) 0.3099 -0.1212 -0.2618 0.076 1.000 . Uiso c ?
H(4) 0.4863 -0.2421 0.1083 0.057 1.000 . Uiso c ?
H(5) 0.5424 -0.2772 0.0934 0.057 1.000 . Uiso c ?
H(6) 0.5060 -0.0467 0.0755 0.057 1.000 . Uiso c ?

loop_
_atom_site_aniso_label
_atom_site_aniso_U_11
_atom_site_aniso_U_22
_atom_site_aniso_U_33
_atom_site_aniso_U_12
_atom_site_aniso_U_13
_atom_site_aniso_U_23
Fe(1) 0.043(1) 0.041(1) 0.0317(9) 0.0000 0.0064(7) 0.0000
Cl(1) 0.084(2) 0.082(2) 0.055(2) -0.021(2) 0.013(1) 0.017(2)
Cl(2) 0.081(2) 0.092(2) 0.069(2) -0.040(2) 0.007(2) 0.019(2)
S(1) 0.072(2) 0.046(1) 0.055(1) -0.001(1) 0.034(1) -0.020(1)
S(2) 0.045(1) 0.038(1) 0.059(1) 0.017(1) 0.020(1) -0.005(1)
S(3) 0.040(1) 0.037(1) 0.034(1) 0.009(1) 0.0116(9) -0.0037(9)
S(4) 0.030(1) 0.032(1) 0.038(1) 0.0111(9) 0.0087(9) -0.0081(9)
S(5) 0.033(1) 0.030(1) 0.0294(9) 0.0091(9) 0.0074(8) -0.0052(9)
S(6) 0.029(1) 0.031(1) 0.032(1) 0.0104(9) 0.0059(8) -0.0029(9)
C(1) 0.065(7) 0.096(9) 0.045(6) -0.008(6) 0.030(5) -0.017(6)
C(2) 0.044(5) 0.039(5) 0.057(6) 0.019(4) 0.017(4) 0.004(5)
C(3) 0.046(5) 0.029(4) 0.038(4) 0.000(4) 0.026(4) -0.011(4)
C(4) 0.040(4) 0.021(4) 0.043(4) 0.004(3) 0.027(4) -0.009(3)
C(5) 0.025(4) 0.033(5) 0.042(5) 0.004(3) 0.017(3) -0.000(4)
C(6) 0.026(4) 0.030(4) 0.034(4) 0.004(3) 0.007(3) -0.005(3)
C(7) 0.022(4) 0.024(4) 0.031(4) 0.008(3) 0.011(3) -0.000(3)

loop_
_atom_type_symbol
_atom_type_oxidation_number
_atom_type_number_in_cell
_atom_type_scat_dispersion_real
_atom_type_scat_dispersion_imag
_atom_type_scat_source
C 0 56 0.002 0.002
;International Tables for Crystallography
(1992, Vol. C, Table 6.1.1.2)
;
H 0 48 0.000 0.000
;International Tables for Crystallography
(1992, Vol. C, Table 6.1.1.2)
;
S 0 48 0.110 0.124
;International Tables for Crystallography
(1992, Vol. C, Table 6.1.1.2)
;
Cl 0 16 0.132 0.159
;International Tables for Crystallography
(1992, Vol. C, Tables 4.2.6.8 and 6.1.1.1)
;
Ga 0 0 0.163 1.609
;International Tables for Crystallography
(1992, Vol. C, Tables 4.2.6.8 and 6.1.1.1)
;
Fe 0 3 0.301 0.845
;International Tables for Crystallography
(1992, Vol. C, Tables 4.2.6.8 and 6.1.1.1)
;

loop_
_geom_angle_atom_site_label_1
_geom_angle_atom_site_label_2
_geom_angle_atom_site_label_3
_geom_angle
_geom_angle_site_symmetry_1
_geom_angle_site_symmetry_2
_geom_angle_site_symmetry_3
_geom_angle_publ_flag
Cl(1) Fe(1) Cl(1) 110.0(2) . . . ?
Cl(1) Fe(1) Cl(2) 108.2(1) . . . ?
Cl(1) Fe(1) Cl(2) 109.3(1) . . . ?
Cl(1) Fe(1) Cl(2) 109.3(1) 2_655 2_655 2_655 ?
Cl(1) Fe(1) Cl(2) 108.2(1) 2_655 2_655 2_655 ?
Cl(2) Fe(1) Cl(2) 111.9(2) . . . ?
C(1) S(1) C(3) 100.4(5) . . . ?
C(2) S(2) C(4) 103.4(4) . . . ?
C(3) S(3) C(5) 95.7(4) . . . ?
C(4) S(4) C(5) 96.0(4) . . . ?
C(6) S(5) C(7) 93.8(3) . . . ?
C(6) S(6) C(7) 93.9(3) . . . ?
S(1) C(1) H(1) 110.8 . . . no
S(1) C(1) H(2) 111.4 . . . no
S(1) C(1) H(3) 111.6 . . . no
H(1) C(1) H(2) 107.2 . . . no
H(1) C(1) H(3) 107.4 . . . no
H(2) C(1) H(3) 108.2 . . . no
S(2) C(2) H(4) 110.9 . . . no
S(2) C(2) H(5) 111.1 . . . no
S(2) C(2) H(6) 111.2 . . . no
H(4) C(2) H(5) 107.8 . . . no
H(4) C(2) H(6) 107.8 . . . no
H(5) C(2) H(6) 108.0 . . . no
S(1) C(3) S(3) 119.0(4) . . . ?
S(1) C(3) C(4) 124.3(7) . . . ?
S(3) C(3) C(4) 116.7(7) . . . ?
S(2) C(4) S(4) 119.3(4) . . . ?
S(2) C(4) C(3) 123.6(7) . . . ?
S(4) C(4) C(3) 117.1(6) . . . ?
S(3) C(5) S(4) 114.5(5) . . . ?
S(3) C(5) C(6) 123.6(5) . . . ?
S(4) C(5) C(6) 121.9(6) . . . ?
S(5) C(6) S(6) 116.3(5) . . . ?
S(5) C(6) C(5) 123.0(5) . . . ?
S(6) C(6) C(5) 120.6(5) . . . ?
S(5) C(7) S(6) 124.1(3) . . . ?
S(5) C(7) C(7) 119.0(8) . . . ?
S(6) C(7) C(7) 116.9(8) 7_565 7_565 7_565 ?

loop_
_geom_bond_atom_site_label_1
_geom_bond_atom_site_label_2
_geom_bond_distance
_geom_bond_site_symmetry_1
_geom_bond_site_symmetry_2
_geom_bond_publ_flag
Fe(1) Cl(1) 2.163(4) . . ?
Fe(1) Cl(1) 2.163(4) . . ?
Fe(1) Cl(2) 2.191(4) . . ?
Fe(1) Cl(2) 2.191(4) . . ?
S(1) C(1) 1.78(1) . . ?
S(1) C(3) 1.745(9) . . ?
S(2) C(2) 1.789(9) . . ?
S(2) C(4) 1.737(8) . . ?
S(3) C(3) 1.741(9) . . ?
S(3) C(5) 1.749(8) . . ?
S(4) C(4) 1.736(9) . . ?
S(4) C(5) 1.732(7) . . ?
S(5) C(6) 1.749(7) . . ?
S(5) C(7) 1.713(8) . . ?
S(6) C(6) 1.752(8) . . ?
S(6) C(7) 1.736(7) . . ?
C(1) H(1) 0.97 . . no
C(1) H(2) 0.96 . . no
C(1) H(3) 0.96 . . no
C(2) H(4) 0.96 . . no
C(2) H(5) 0.96 . . no
C(2) H(6) 0.96 . . no
C(3) C(4) 1.355(9) . . ?
C(5) C(6) 1.35(1) . . ?
C(7) C(7) 1.36(1) . . ?

loop_
_geom_contact_atom_site_label_1
_geom_contact_atom_site_label_2
_geom_contact_distance
_geom_contact_site_symmetry_1
_geom_contact_site_symmetry_2
_geom_contact_publ_flag
Fe(1) H(4) 3.3432 . 1_565 no
Fe(1) H(4) 3.3432 . 2_665 no
Cl(1) H(2) 2.8033 . 4 no
Cl(1) H(4) 2.9311 . 2_665 no
Cl(1) H(6) 3.0494 . 2_655 no
Cl(1) S(4) 3.333(3) . 2_655 no
Cl(1) H(4) 3.4449 . 2_655 no
Cl(1) C(2) 3.57(1) . 2_665 no
Cl(1) C(1) 3.62(1) . 4 no
Cl(1) S(6) 3.697(4) . 2_655 no
Cl(1) C(2) 3.71(1) . 2_655 no
Cl(2) H(1) 3.1932 . 3_665 no
Cl(2) S(6) 3.384(4) . 2_655 no
Cl(2) S(5) 3.393(4) . 8_565 no
Cl(2) H(2) 3.4146 . 3_665 no
Cl(2) C(1) 3.64(1) . 3_665 no
Cl(2) C(7) 3.835(6) . 8_565 no
S(1) H(3) 3.4387 . 6_544 no
S(1) S(5) 3.865(5) . 1_545 no
S(1) S(3) 3.898(4) . 1_545 no
S(1) C(6) 3.90(1) . 1_545 no
S(1) C(5) 3.91(1) . 1_545 no
S(2) H(6) 3.1422 . 3_655 no
S(2) H(5) 3.1610 . 3_645 no
S(2) S(2) 3.224(5) . 3_645 no
S(2) C(2) 3.68(1) . 3_645 no
S(2) S(6) 3.743(4) . 1_545 no
S(2) S(4) 3.858(4) . 1_545 no
S(2) C(6) 3.865(9) . 1_545 no
S(2) C(5) 3.901(9) . 1_545 no
S(2) C(2) 3.92(1) . 3_655 no
S(3) H(3) 2.9559 . 6_554 no
S(3) C(7) 3.550(9) . 1_545 no
S(3) C(1) 3.711(9) . 6_554 no
S(3) S(6) 3.770(4) . 7 no
S(3) S(5) 3.784(4) . 1_545 no
S(3) C(7) 4.086(9) . 7 no
S(4) C(7) 3.510(9) . 7 no
S(4) S(5) 3.699(4) . 7 no
S(4) S(6) 3.803(3) . 1_545 no
S(4) C(7) 4.022(8) . 1_545 no
S(5) H(3) 3.2401 . 6_554 no
S(5) C(3) 3.63(1) . 1_565 no
S(5) S(6) 3.766(3) . 7 no
S(5) C(5) 3.79(1) . 7 no
S(5) C(6) 3.820(9) . 7 no
S(5) C(1) 3.99(1) . 6_554 no
S(6) C(4) 3.59(1) . 1_565 no
S(6) C(5) 3.749(9) . 7 no
S(6) C(6) 3.753(9) . 7 no
C(1) C(2) 4.07(1) . 3_655 no
C(2) H(1) 3.3242 . 3_655 no
C(2) C(4) 3.72(1) . 3_655 no
C(2) C(3) 4.07(1) . 3_655 no
C(3) C(6) 3.67(1) . 1_545 no
C(3) C(7) 3.84(1) . 1_545 no
C(3) C(7) 4.07(1) . 7 no
C(4) H(6) 3.2137 . 3_655 no
C(4) H(5) 3.4274 . 3_655 no
C(4) C(6) 3.66(1) . 1_545 no
C(4) C(7) 3.79(1) . 7 no
C(4) C(7) 4.03(1) . 1_545 no
C(5) C(7) 3.63(1) . 1_545 no
C(5) C(7) 3.65(1) . 7 no
C(5) C(6) 3.76(1) . 7 no
C(6) C(6) 3.43(2) . 7 no
H(1) H(5) 2.8591 . 3_655 no
H(1) H(6) 3.0473 . 3_655 no

loop_
_geom_torsion_atom_site_label_1
_geom_torsion_atom_site_label_2
_geom_torsion_atom_site_label_3
_geom_torsion_atom_site_label_4
_geom_torsion_site_symmetry_1
_geom_torsion_site_symmetry_2
_geom_torsion_site_symmetry_3
_geom_torsion_site_symmetry_4
_geom_torsion
_geom_torsion_publ_flag
S(1) C(3) S(3) C(5) . . . . 179.5(6) no
S(1) C(3) C(4) S(2) . . . . -0(1) no
S(1) C(3) C(4) S(4) . . . . -178.7(6) no
S(2) C(4) S(4) C(5) . . . . -178.6(6) no
S(2) C(4) C(3) S(3) . . . . 176.9(6) no
S(3) C(3) S(1) C(1) . . . . 73.2(7) no
S(3) C(3) C(4) S(4) . . . . -2(1) no
S(3) C(5) S(4) C(4) . . . . 1.5(6) no
S(3) C(5) C(6) S(5) . . . . 0(1) no
S(3) C(5) C(6) S(6) . . . . 179.0(5) no
S(4) C(4) S(2) C(2) . . . . -8.7(8) no
S(4) C(5) S(3) C(3) . . . . -2.2(6) no
S(4) C(5) C(6) S(5) . . . . -177.9(5) no
S(4) C(5) C(6) S(6) . . . . 1(1) no
S(5) C(6) S(6) C(7) . . . . -2.8(6) no
S(5) C(7) S(6) C(6) . . . . 178.2(6) no
S(5) C(7) C(7) S(5) . . . . -180.0000 no
S(5) C(7) C(7) S(6) . . . . 0(1) no
S(6) C(6) S(5) C(7) . . . . 2.9(6) no
S(6) C(7) S(5) C(6) . . . . -178.4(6) no
S(6) C(7) C(7) S(6) . . . . 180.0000(1) no
C(1) S(1) C(3) C(4) . . . . -109.9(9) no
C(2) S(2) C(4) C(3) . . . . 172.7(9) no
C(3) S(3) C(5) C(6) . . . . 179.4(9) no
C(3) C(4) S(4) C(5) . . . . 0.0(9) no
C(4) S(4) C(5) C(6) . . . . 179.9(8) no
C(4) C(3) S(3) C(5) . . . . 2.3(9) no
C(5) C(6) S(5) C(7) . . . . -178.4(9) no
C(5) C(6) S(6) C(7) . . . . 178.5(8) no
C(6) S(5) C(7) C(7) . . . . -2(1) no
C(6) S(6) C(7) C(7) . . . . 1(1) no
